data_7056136
loop_
_publ_author_name
'Biswal, Debanjana'
'Pramanik, Nikhil Ranjan'
'Chakrabarti, Syamal'
'Drew, Michael G. B.'
'Sarkar, Bithika'
'Maurya, Mannar R.'
'Mukherjee, Sanjib K.'
'Chowdhury, Pramit'

_publ_section_title
;
 New polymeric, dimeric and mononuclear dioxidomolybdenum(vi) complexes
 with an ONO donor ligand: crystal structures, DFT calculations, catalytic
 performance and protein binding study of the ligand
;
_journal_name_full 'New J. Chem.'
_journal_paper_doi 10.1039/C7NJ00136C
_journal_year 2017
_chemical_formula_sum 'C23 H23 Mo N5 O4'
_chemical_formula_weight 529.40
_space_group_crystal_system monoclinic
_space_group_IT_number 14
_space_group_name_Hall '-P 2ybc'
_space_group_name_H-M_alt 'P 1 21/c 1'
_symmetry_space_group_name_Hall '-P 2ybc'
_symmetry_space_group_name_H-M 'P 1 21/c 1'
_atom_sites_solution_hydrogens mixed
_audit_creation_method SHELXL-2016/6
_audit_update_record
;
2017-04-04 deposited with the CCDC.
2017-04-19 downloaded from the CCDC.
;
_cell_angle_alpha 90
_cell_angle_beta 100.514(3)
_cell_angle_gamma 90
_cell_formula_units_Z 8
_cell_length_a 28.2944(10)
_cell_length_b 7.8023(3)
_cell_length_c 21.3607(7)
_cell_measurement_reflns_used 31340
_cell_measurement_temperature 180(2)
_cell_measurement_theta_max 30.00
_cell_measurement_theta_min 3.41
_cell_volume 4636.4(3)
_computing_cell_refinement 'Crysalis, Oxford Diffraction'
_computing_data_collection 'Crysalis, Oxford Diffraction'
_computing_data_reduction 'Crysalis, Oxford Diffraction'
_computing_molecular_graphics PLATON(Spek,2004)
_computing_structure_refinement 'SHELXL-2016/6 (Sheldrick, 2016)'
_computing_structure_solution 'SHELXS-97 (Sheldrick, 1997)'
_diffrn_ambient_temperature 180(2)
_diffrn_measured_fraction_theta_full 0.993
_diffrn_measured_fraction_theta_max 0.990
_diffrn_measurement_device 'Oxford Diffaction X-Calibor System'
_diffrn_measurement_method '321 frames, counting time 10 s.'
_diffrn_radiation_monochromator graphite
_diffrn_radiation_source 'fine-focus sealed tube'
_diffrn_radiation_type MoK\a
_diffrn_radiation_wavelength 0.71073
_diffrn_reflns_av_R_equivalents 0.0765
_diffrn_reflns_av_unetI/netI 0.1137
_diffrn_reflns_Laue_measured_fraction_full 0.993
_diffrn_reflns_Laue_measured_fraction_max 0.990
_diffrn_reflns_limit_h_max 39
_diffrn_reflns_limit_h_min -39
_diffrn_reflns_limit_k_max 6
_diffrn_reflns_limit_k_min -10
_diffrn_reflns_limit_l_max 30
_diffrn_reflns_limit_l_min -29
_diffrn_reflns_number 31340
_diffrn_reflns_point_group_measured_fraction_full 0.993
_diffrn_reflns_point_group_measured_fraction_max 0.990
_diffrn_reflns_theta_full 25.242
_diffrn_reflns_theta_max 29.999
_diffrn_reflns_theta_min 3.411
_exptl_absorpt_coefficient_mu 0.605
_exptl_absorpt_correction_T_max 1.000
_exptl_absorpt_correction_T_min 0.921
_exptl_absorpt_correction_type empirical
_exptl_absorpt_process_details 'ABSPACK, Oxford Diffraction Ltd'
_exptl_crystal_colour 'dark red'
_exptl_crystal_density_diffrn 1.517
_exptl_crystal_description needle
_exptl_crystal_F_000 2160
_exptl_crystal_size_max 0.25
_exptl_crystal_size_mid 0.06
_exptl_crystal_size_min 0.06
_refine_diff_density_max 0.507
_refine_diff_density_min -0.787
_refine_diff_density_rms 0.103
_refine_ls_extinction_method none
_refine_ls_goodness_of_fit_ref 0.993
_refine_ls_hydrogen_treatment mixed
_refine_ls_matrix_type full
_refine_ls_number_parameters 613
_refine_ls_number_reflns 13361
_refine_ls_number_restraints 6
_refine_ls_restrained_S_all 0.993
_refine_ls_R_factor_all 0.1174
_refine_ls_R_factor_gt 0.0647
_refine_ls_shift/su_max 0.002
_refine_ls_shift/su_mean 0.000
_refine_ls_structure_factor_coef Fsqd
_refine_ls_weighting_details 'w=1/[\s^2^(Fo^2^)+(0.0222P)^2^] where P=(Fo^2^+2Fc^2^)/3'
_refine_ls_weighting_scheme calc
_refine_ls_wR_factor_gt 0.0913
_refine_ls_wR_factor_ref 0.1057
_reflns_Friedel_coverage 0.000
_reflns_number_gt 8557
_reflns_number_total 13361
_reflns_threshold_expression 'I > 2\s(I)'
_cod_data_source_file c7nj00136c2.cif
_cod_data_source_block 4
_cod_database_code 7056136
_shelx_shelxl_version_number 2016/6
_shelx_space_group_comment
;
The symmetry employed for this shelxl refinement is uniquely defined
by the following loop, which should always be used as a source of
symmetry information in preference to the above space-group names.
They are only intended as comments.
;

loop_
_space_group_symop_operation_xyz
'x, y, z'
'-x, y+1/2, -z+1/2'
'-x, -y, -z'
'x, -y-1/2, z-1/2'

loop_
_atom_site_label
_atom_site_type_symbol
_atom_site_fract_x
_atom_site_fract_y
_atom_site_fract_z
_atom_site_U_iso_or_equiv
_atom_site_adp_type
_atom_site_occupancy
_atom_site_site_symmetry_order
_atom_site_calc_flag
_atom_site_refinement_flags_posn
_atom_site_refinement_flags_adp
_atom_site_refinement_flags_occupancy
_atom_site_disorder_assembly
_atom_site_disorder_group
Mo1 Mo 0.15154(2) 0.16497(4) 0.04416(2) 0.02209(8) Uani 1 1 d . . . . .
N1A N -0.04515(12) 0.1936(5) -0.07538(18) 0.0371(9) Uani 1 1 d D . . . .
H1A H -0.0750(5) 0.167(5) -0.0794(19) 0.045 Uiso 1 1 d D U . . .
H1B H -0.0294(13) 0.209(5) -0.0371(8) 0.045 Uiso 1 1 d D U . . .
N2A N 0.04223(10) 0.2278(4) 0.00035(14) 0.0251(7) Uani 1 1 d . . . . .
N3A N 0.07776(10) 0.2498(4) 0.05445(15) 0.0254(7) Uani 1 1 d . . . . .
N4A N 0.14863(10) 0.4466(3) 0.00255(13) 0.0218(7) Uani 1 1 d . . . . .
N5A N 0.17079(11) 0.6730(4) -0.04715(14) 0.0262(7) Uani 1 1 d . . . . .
O1A O 0.10753(8) 0.1276(3) -0.03889(11) 0.0238(6) Uani 1 1 d . . . . .
O2A O 0.16988(9) 0.2858(3) 0.12446(12) 0.0305(6) Uani 1 1 d . . . . .
O4A O 0.20384(8) 0.1548(3) 0.01524(12) 0.0302(6) Uani 1 1 d . . . . .
O3A O 0.14426(9) -0.0307(3) 0.07610(13) 0.0341(7) Uani 1 1 d . . . . .
C1A C -0.02011(13) 0.1236(4) -0.11758(18) 0.0266(9) Uani 1 1 d . . . . .
C2A C -0.04563(15) 0.0639(5) -0.1765(2) 0.0385(10) Uani 1 1 d . . . . .
H2A H -0.078946 0.073289 -0.185332 0.046 Uiso 1 1 calc R U . . .
C3A C -0.02231(15) -0.0074(5) -0.2207(2) 0.0397(11) Uani 1 1 d . . . . .
H3A H -0.040069 -0.045315 -0.259178 0.048 Uiso 1 1 calc R U . . .
C4A C 0.02759(15) -0.0245(5) -0.20932(19) 0.0372(10) Uani 1 1 d . . . . .
H4A H 0.043187 -0.074331 -0.239485 0.045 Uiso 1 1 calc R U . . .
C5A C 0.05309(14) 0.0340(4) -0.15250(17) 0.0274(9) Uani 1 1 d . . . . .
H5A H 0.086407 0.024403 -0.144679 0.033 Uiso 1 1 calc R U . . .
C6A C 0.03048(13) 0.1077(4) -0.10589(18) 0.0248(8) Uani 1 1 d . . . . .
C7A C 0.06053(12) 0.1585(4) -0.04496(17) 0.0217(8) Uani 1 1 d . . . . .
C8A C 0.06397(14) 0.3134(4) 0.10435(18) 0.0276(9) Uani 1 1 d . . . . .
C9A C 0.01264(13) 0.3632(5) 0.10337(19) 0.0332(10) Uani 1 1 d . . . . .
H9A H 0.003966 0.455308 0.073713 0.050 Uiso 1 1 calc R U . . .
H9B H 0.008931 0.399572 0.145126 0.050 Uiso 1 1 calc R U . . .
H9C H -0.007844 0.266449 0.090629 0.050 Uiso 1 1 calc R U . . .
C10A C 0.09756(14) 0.3289(4) 0.16262(18) 0.0296(9) Uani 1 1 d . . . . .
H10A H 0.084825 0.358843 0.198278 0.036 Uiso 1 1 calc R U . . .
C11A C 0.14555(13) 0.3052(4) 0.17222(17) 0.0254(8) Uani 1 1 d . . . . .
C12A C 0.17660(14) 0.2981(4) 0.23614(17) 0.0259(8) Uani 1 1 d . . . . .
C13A C 0.15666(15) 0.2758(5) 0.29110(18) 0.0328(9) Uani 1 1 d . . . . .
H13A H 0.123464 0.268091 0.287415 0.039 Uiso 1 1 calc R U . . .
C14A C 0.18509(17) 0.2654(5) 0.34980(19) 0.0387(10) Uani 1 1 d . . . . .
H14A H 0.171117 0.251597 0.385655 0.046 Uiso 1 1 calc R U . . .
C15A C 0.23438(17) 0.2750(5) 0.3564(2) 0.0427(11) Uani 1 1 d . . . . .
H15A H 0.253685 0.267202 0.396490 0.051 Uiso 1 1 calc R U . . .
C16A C 0.25487(16) 0.2964(5) 0.3030(2) 0.0456(12) Uani 1 1 d . . . . .
H16A H 0.288124 0.302968 0.307261 0.055 Uiso 1 1 calc R U . . .
C17A C 0.22650(14) 0.3079(5) 0.2438(2) 0.0362(10) Uani 1 1 d . . . . .
H17A H 0.240778 0.322442 0.208194 0.043 Uiso 1 1 calc R U . . .
C18A C 0.11203(13) 0.5645(5) -0.00656(19) 0.0318(9) Uani 1 1 d . . . . .
H18A H 0.082531 0.550699 0.006168 0.038 Uiso 1 1 calc R U . . .
C19A C 0.12533(14) 0.7040(5) -0.0369(2) 0.0341(10) Uani 1 1 d . . . . .
H19A H 0.107053 0.801859 -0.048411 0.041 Uiso 1 1 calc R U . . .
C20A C 0.18329(13) 0.5170(4) -0.02299(17) 0.0241(8) Uani 1 1 d . . . . .
H20A H 0.212687 0.464861 -0.024059 0.029 Uiso 1 1 calc R U . . .
C21A C 0.19912(14) 0.7842(5) -0.0813(2) 0.0344(10) Uani 1 1 d . . . . .
H21A H 0.232409 0.747392 -0.071929 0.041 Uiso 1 1 calc R U . . .
H21B H 0.197766 0.900347 -0.065560 0.041 Uiso 1 1 calc R U . . .
C22A C 0.18276(17) 0.7849(5) -0.1515(2) 0.0420(11) Uani 1 1 d . . . . .
H22A H 0.199565 0.854793 -0.175122 0.050 Uiso 1 1 calc R U . . .
C23A C 0.14737(19) 0.6976(6) -0.1828(2) 0.0613(15) Uani 1 1 d . . . . .
H23A H 0.129535 0.625961 -0.161156 0.074 Uiso 1 1 calc R U . . .
H23B H 0.139729 0.706270 -0.226883 0.074 Uiso 1 1 calc R U . . .
Mo2 Mo 0.65611(2) 0.07626(4) 0.56795(2) 0.02741(9) Uani 1 1 d . . . . .
N1B N 0.46555(13) 0.2231(5) 0.4419(2) 0.0470(10) Uani 1 1 d D . . . .
H1C H 0.4350(4) 0.210(5) 0.433(2) 0.056 Uiso 1 1 d D U . . .
H1D H 0.4787(15) 0.239(6) 0.4808(8) 0.056 Uiso 1 1 d D U . . .
N2B N 0.55275(11) 0.2128(4) 0.52205(16) 0.0308(8) Uani 1 1 d . . . . .
N3B N 0.58817(11) 0.2097(4) 0.57718(16) 0.0309(8) Uani 1 1 d . . . . .
N4B N 0.66584(11) 0.3465(4) 0.52167(16) 0.0332(8) Uani 1 1 d . . . . .
N5B N 0.68309(12) 0.5253(4) 0.44985(17) 0.0383(9) Uani 1 1 d . . . . .
O1B O 0.61073(9) 0.0524(3) 0.48593(12) 0.0316(6) Uani 1 1 d . . . . .
O2B O 0.68100(9) 0.2082(3) 0.64392(12) 0.0347(7) Uani 1 1 d . . . . .
O4B O 0.70534(9) 0.0229(3) 0.53591(13) 0.0367(7) Uani 1 1 d . . . . .
O3B O 0.64132(9) -0.1044(3) 0.60486(13) 0.0372(7) Uani 1 1 d . . . . .
C1B C 0.48862(15) 0.1458(5) 0.3997(2) 0.0368(10) Uani 1 1 d . . . . .
C2B C 0.46372(16) 0.1110(6) 0.3377(2) 0.0511(13) Uani 1 1 d . . . . .
H2B H 0.431307 0.139052 0.326997 0.061 Uiso 1 1 calc R U . . .
C3B C 0.48604(18) 0.0371(7) 0.2930(2) 0.0602(15) Uani 1 1 d . . . . .
H3B H 0.468589 0.014891 0.252537 0.072 Uiso 1 1 calc R U . . .
C4B C 0.53429(17) -0.0051(6) 0.3071(2) 0.0558(13) Uani 1 1 d . . . . .
H4B H 0.549416 -0.054301 0.276373 0.067 Uiso 1 1 calc R U . . .
C5B C 0.55937(16) 0.0264(6) 0.3668(2) 0.0440(11) Uani 1 1 d . . . . .
H5B H 0.591726 -0.003312 0.376297 0.053 Uiso 1 1 calc R U . . .
C6B C 0.53817(14) 0.1018(5) 0.41442(19) 0.0308(9) Uani 1 1 d . . . . .
C7B C 0.56721(14) 0.1251(5) 0.47771(19) 0.0298(9) Uani 1 1 d . . . . .
C8B C 0.57721(15) 0.2824(5) 0.6275(2) 0.0342(10) Uani 1 1 d . . . . .
C9B C 0.52832(15) 0.3560(5) 0.6266(2) 0.0464(12) Uani 1 1 d . . . . .
H9D H 0.522582 0.447056 0.595978 0.070 Uiso 1 1 calc R U . . .
H9E H 0.526453 0.400006 0.668085 0.070 Uiso 1 1 calc R U . . .
H9F H 0.504537 0.268135 0.615339 0.070 Uiso 1 1 calc R U . . .
C10B C 0.61277(16) 0.2915(5) 0.6849(2) 0.0387(11) Uani 1 1 d . . . . .
H10B H 0.601545 0.323114 0.721507 0.046 Uiso 1 1 calc R U . . .
C11B C 0.66047(15) 0.2598(5) 0.69226(19) 0.0330(10) Uani 1 1 d . . . . .
C12B C 0.69597(16) 0.2812(5) 0.75211(19) 0.0347(10) Uani 1 1 d . . . . .
C13B C 0.68645(19) 0.3873(5) 0.8014(2) 0.0511(13) Uani 1 1 d . . . . .
H13B H 0.657211 0.444443 0.797591 0.061 Uiso 1 1 calc R U . . .
C14B C 0.7214(2) 0.4060(6) 0.8561(2) 0.0569(14) Uani 1 1 d . . . . .
H14B H 0.715838 0.478094 0.888634 0.068 Uiso 1 1 calc R U . . .
C15B C 0.7642(2) 0.3182(7) 0.8622(2) 0.0618(15) Uani 1 1 d . . . . .
H15B H 0.787187 0.330254 0.898998 0.074 Uiso 1 1 calc R U . . .
C16B C 0.77303(18) 0.2136(6) 0.8145(2) 0.0543(13) Uani 1 1 d . . . . .
H16B H 0.802061 0.154866 0.818919 0.065 Uiso 1 1 calc R U . . .
C17B C 0.73934(16) 0.1946(5) 0.7601(2) 0.0408(11) Uani 1 1 d . . . . .
H17B H 0.745707 0.122328 0.727991 0.049 Uiso 1 1 calc R U . . .
C18B C 0.6588(2) 0.5080(6) 0.5393(2) 0.0713(18) Uani 1 1 d . . . . .
H18B H 0.648448 0.539131 0.576571 0.086 Uiso 1 1 calc R U . . .
C19B C 0.6689(2) 0.6184(6) 0.4953(3) 0.0743(18) Uani 1 1 d . . . . .
H19B H 0.666498 0.737155 0.496354 0.089 Uiso 1 1 calc R U . . .
C20B C 0.68071(16) 0.3635(6) 0.4676(2) 0.0451(12) Uani 1 1 d . . . . .
H20B H 0.688779 0.271374 0.443979 0.054 Uiso 1 1 calc R U . . .
C21B C 0.69724(18) 0.5890(6) 0.3914(2) 0.0598(14) Uani 1 1 d . . . . .
H21C H 0.716973 0.690386 0.401759 0.072 Uiso 1 1 calc R U . A 1
H21D H 0.716906 0.502692 0.375910 0.072 Uiso 1 1 calc R U . A 1
C221 C 0.6578(3) 0.6314(8) 0.3410(3) 0.093(2) Uani 0.739(10) 1 d D . P B 1
H221 H 0.664941 0.685106 0.305009 0.111 Uiso 0.739(10) 1 calc R U P B 1
C231 C 0.6150(4) 0.6012(16) 0.3423(5) 0.161(6) Uani 0.739(10) 1 d D . P B 1
H23C H 0.606559 0.547675 0.377545 0.193 Uiso 0.739(10) 1 calc R U P B 1
H23D H 0.591328 0.632159 0.307978 0.193 Uiso 0.739(10) 1 calc R U P B 1
C222 C 0.6578(3) 0.6314(8) 0.3410(3) 0.093(2) Uani 0.261(10) 1 d D . P B 2
H222 H 0.630822 0.647017 0.359606 0.111 Uiso 0.261(10) 1 calc R U P B 2
C232 C 0.6454(11) 0.655(4) 0.2848(10) 0.161(6) Uani 0.261(10) 1 d D . P B 2
H23E H 0.667596 0.644865 0.257830 0.193 Uiso 0.261(10) 1 calc R U P B 2
H23F H 0.613626 0.682866 0.268312 0.193 Uiso 0.261(10) 1 calc R U P B 2

loop_
_atom_site_aniso_label
_atom_site_aniso_U_11
_atom_site_aniso_U_22
_atom_site_aniso_U_33
_atom_site_aniso_U_23
_atom_site_aniso_U_13
_atom_site_aniso_U_12
Mo1 0.01756(16) 0.02816(16) 0.02059(17) 0.00080(14) 0.00360(13) 0.00145(14)
N1A 0.0188(18) 0.047(2) 0.045(2) -0.0034(19) 0.0028(18) 0.0009(16)
N2A 0.0219(16) 0.0293(16) 0.0225(17) 0.0032(14) 0.0003(14) -0.0037(13)
N3A 0.0216(16) 0.0275(16) 0.0274(18) -0.0006(14) 0.0051(14) -0.0033(13)
N4A 0.0217(16) 0.0235(15) 0.0209(17) -0.0021(13) 0.0059(13) 0.0012(13)
N5A 0.0272(17) 0.0221(15) 0.0311(19) -0.0010(14) 0.0103(15) -0.0017(14)
O1A 0.0180(13) 0.0251(13) 0.0274(15) -0.0032(11) 0.0015(11) 0.0034(10)
O2A 0.0242(14) 0.0462(16) 0.0211(14) -0.0028(12) 0.0040(12) -0.0072(12)
O4A 0.0229(14) 0.0388(15) 0.0293(15) 0.0011(12) 0.0058(12) 0.0068(12)
O3A 0.0254(15) 0.0361(15) 0.0390(17) 0.0082(13) 0.0008(13) -0.0018(12)
C1A 0.024(2) 0.0244(19) 0.029(2) 0.0052(16) -0.0014(18) -0.0042(15)
C2A 0.030(2) 0.044(2) 0.036(3) 0.009(2) -0.009(2) -0.008(2)
C3A 0.039(3) 0.049(3) 0.026(2) 0.003(2) -0.005(2) -0.019(2)
C4A 0.045(3) 0.043(2) 0.024(2) -0.0023(19) 0.007(2) -0.006(2)
C5A 0.027(2) 0.031(2) 0.023(2) 0.0048(16) -0.0002(17) -0.0033(16)
C6A 0.025(2) 0.0210(18) 0.027(2) 0.0027(16) 0.0016(17) -0.0015(15)
C7A 0.0200(18) 0.0196(17) 0.025(2) 0.0029(16) 0.0033(16) 0.0021(15)
C8A 0.031(2) 0.027(2) 0.026(2) 0.0019(16) 0.0102(18) 0.0003(17)
C9A 0.028(2) 0.042(2) 0.032(2) -0.0038(19) 0.0116(19) 0.0029(18)
C10A 0.035(2) 0.032(2) 0.024(2) -0.0032(17) 0.0118(18) -0.0016(18)
C11A 0.028(2) 0.0259(19) 0.023(2) 0.0001(16) 0.0081(18) -0.0018(16)
C12A 0.033(2) 0.0243(19) 0.020(2) -0.0011(15) 0.0036(18) 0.0000(16)
C13A 0.040(2) 0.035(2) 0.023(2) -0.0011(18) 0.0074(19) -0.0034(19)
C14A 0.055(3) 0.041(2) 0.020(2) 0.0048(18) 0.007(2) 0.005(2)
C15A 0.060(3) 0.040(2) 0.023(2) 0.0024(19) -0.006(2) 0.008(2)
C16A 0.035(3) 0.065(3) 0.035(3) 0.007(2) -0.001(2) 0.002(2)
C17A 0.033(2) 0.048(3) 0.028(2) 0.0049(19) 0.008(2) 0.000(2)
C18A 0.025(2) 0.030(2) 0.044(3) -0.0029(19) 0.0166(19) 0.0067(17)
C19A 0.026(2) 0.026(2) 0.053(3) 0.0034(19) 0.014(2) 0.0065(17)
C20A 0.0203(19) 0.0280(19) 0.023(2) -0.0036(16) 0.0028(16) 0.0004(15)
C21A 0.032(2) 0.025(2) 0.049(3) 0.0080(18) 0.016(2) -0.0042(17)
C22A 0.059(3) 0.034(2) 0.038(3) 0.004(2) 0.022(2) 0.004(2)
C23A 0.076(4) 0.069(3) 0.038(3) -0.001(3) 0.008(3) -0.004(3)
Mo2 0.01964(17) 0.03319(18) 0.0294(2) -0.00554(15) 0.00450(14) 0.00173(15)
N1B 0.029(2) 0.051(2) 0.058(3) 0.007(2) -0.002(2) 0.0018(19)
N2B 0.0234(18) 0.0349(18) 0.033(2) 0.0039(15) 0.0014(15) -0.0012(14)
N3B 0.0281(18) 0.0309(17) 0.035(2) 0.0005(15) 0.0088(16) -0.0003(14)
N4B 0.033(2) 0.0363(19) 0.030(2) -0.0056(16) 0.0063(16) -0.0043(16)
N5B 0.035(2) 0.043(2) 0.035(2) 0.0008(17) 0.0010(17) -0.0052(17)
O1B 0.0229(14) 0.0404(16) 0.0300(16) -0.0082(12) 0.0006(12) 0.0029(12)
O2B 0.0292(15) 0.0464(17) 0.0279(16) -0.0072(13) 0.0039(13) -0.0063(13)
O4B 0.0270(15) 0.0390(15) 0.0452(18) -0.0076(13) 0.0100(14) 0.0041(12)
O3B 0.0291(15) 0.0374(15) 0.0446(18) 0.0024(13) 0.0052(14) 0.0021(13)
C1B 0.032(2) 0.034(2) 0.044(3) 0.017(2) 0.007(2) -0.0025(19)
C2B 0.032(3) 0.076(3) 0.040(3) 0.024(3) -0.009(2) -0.008(2)
C3B 0.049(3) 0.099(4) 0.028(3) 0.016(3) -0.006(2) -0.021(3)
C4B 0.044(3) 0.092(4) 0.030(3) 0.002(3) 0.006(2) -0.013(3)
C5B 0.032(2) 0.069(3) 0.031(3) 0.002(2) 0.006(2) -0.008(2)
C6B 0.027(2) 0.033(2) 0.032(2) 0.0054(18) 0.0021(19) -0.0038(17)
C7B 0.026(2) 0.030(2) 0.035(2) 0.0032(18) 0.0070(19) -0.0042(17)
C8B 0.038(2) 0.034(2) 0.035(3) -0.0009(18) 0.015(2) -0.0047(19)
C9B 0.043(3) 0.047(3) 0.055(3) -0.003(2) 0.022(2) 0.010(2)
C10B 0.046(3) 0.040(2) 0.032(3) -0.0051(19) 0.011(2) 0.000(2)
C11B 0.043(3) 0.030(2) 0.027(2) -0.0052(18) 0.010(2) -0.0081(19)
C12B 0.045(3) 0.035(2) 0.024(2) 0.0006(18) 0.008(2) -0.015(2)
C13B 0.078(4) 0.046(3) 0.031(3) -0.006(2) 0.014(3) -0.016(3)
C14B 0.100(5) 0.045(3) 0.028(3) -0.012(2) 0.016(3) -0.023(3)
C15B 0.076(4) 0.067(3) 0.035(3) 0.006(3) -0.008(3) -0.026(3)
C16B 0.055(3) 0.068(3) 0.035(3) 0.006(2) -0.005(3) -0.016(3)
C17B 0.044(3) 0.051(3) 0.025(2) 0.003(2) 0.000(2) -0.010(2)
C18B 0.137(6) 0.035(3) 0.056(4) -0.014(2) 0.053(4) -0.014(3)
C19B 0.140(6) 0.031(3) 0.060(4) -0.009(2) 0.040(4) -0.012(3)
C20B 0.050(3) 0.043(3) 0.045(3) 0.007(2) 0.016(2) 0.018(2)
C21B 0.066(4) 0.067(3) 0.047(3) 0.026(3) 0.013(3) 0.002(3)
C221 0.099(6) 0.100(5) 0.068(5) 0.031(4) -0.014(4) -0.014(4)
C231 0.118(10) 0.221(12) 0.106(9) 0.048(8) -0.080(8) -0.064(9)
C222 0.099(6) 0.100(5) 0.068(5) 0.031(4) -0.014(4) -0.014(4)
C232 0.118(10) 0.221(12) 0.106(9) 0.048(8) -0.080(8) -0.064(9)

loop_
_atom_type_symbol
_atom_type_description
_atom_type_scat_dispersion_real
_atom_type_scat_dispersion_imag
_atom_type_scat_source
C C 0.0033 0.0016 'International Tables Vol C Tables 4.2.6.8 and 6.1.1.4'
H H 0.0000 0.0000 'International Tables Vol C Tables 4.2.6.8 and 6.1.1.4'
N N 0.0061 0.0033 'International Tables Vol C Tables 4.2.6.8 and 6.1.1.4'
O O 0.0106 0.0060 'International Tables Vol C Tables 4.2.6.8 and 6.1.1.4'
Mo Mo -1.6832 0.6857 'International Tables Vol C Tables 4.2.6.8 and 6.1.1.4'

loop_
_geom_angle_atom_site_label_1
_geom_angle_atom_site_label_2
_geom_angle_atom_site_label_3
_geom_angle
O3A Mo1 O4A 106.25(12)
O3A Mo1 O2A 96.55(12)
O4A Mo1 O2A 103.46(11)
O3A Mo1 O1A 97.11(11)
O4A Mo1 O1A 96.49(11)
O2A Mo1 O1A 151.54(10)
O3A Mo1 N3A 92.45(11)
O4A Mo1 N3A 159.26(11)
O2A Mo1 N3A 82.73(11)
O1A Mo1 N3A 71.85(10)
O3A Mo1 N4A 170.51(11)
O4A Mo1 N4A 83.13(11)
O2A Mo1 N4A 82.32(10)
O1A Mo1 N4A 80.12(9)
N3A Mo1 N4A 78.06(10)
C1A N1A H1A 117(3)
C1A N1A H1B 116(3)
H1A N1A H1B 117(4)
C7A N2A N3A 110.1(3)
C8A N3A N2A 116.6(3)
C8A N3A Mo1 128.2(3)
N2A N3A Mo1 115.2(2)
C20A N4A C18A 105.0(3)
C20A N4A Mo1 124.2(2)
C18A N4A Mo1 130.5(2)
C20A N5A C19A 106.7(3)
C20A N5A C21A 126.8(3)
C19A N5A C21A 126.4(3)
C7A O1A Mo1 120.6(2)
C11A O2A Mo1 129.5(2)
N1A C1A C2A 118.7(4)
N1A C1A C6A 123.5(3)
C2A C1A C6A 117.8(4)
C3A C2A C1A 121.2(4)
C3A C2A H2A 119.4
C1A C2A H2A 119.4
C2A C3A C4A 121.3(4)
C2A C3A H3A 119.3
C4A C3A H3A 119.3
C5A C4A C3A 118.3(4)
C5A C4A H4A 120.8
C3A C4A H4A 120.8
C4A C5A C6A 122.0(4)
C4A C5A H5A 119.0
C6A C5A H5A 119.0
C5A C6A C1A 119.3(3)
C5A C6A C7A 118.3(3)
C1A C6A C7A 122.4(3)
N2A C7A O1A 122.0(3)
N2A C7A C6A 121.8(3)
O1A C7A C6A 116.2(3)
N3A C8A C10A 119.8(3)
N3A C8A C9A 121.5(3)
C10A C8A C9A 118.7(3)
C8A C9A H9A 109.5
C8A C9A H9B 109.5
H9A C9A H9B 109.5
C8A C9A H9C 109.5
H9A C9A H9C 109.5
H9B C9A H9C 109.5
C11A C10A C8A 127.8(4)
C11A C10A H10A 116.1
C8A C10A H10A 116.1
O2A C11A C10A 122.9(3)
O2A C11A C12A 113.4(3)
C10A C11A C12A 123.8(3)
C17A C12A C13A 117.6(4)
C17A C12A C11A 121.5(3)
C13A C12A C11A 120.9(4)
C14A C13A C12A 121.1(4)
C14A C13A H13A 119.4
C12A C13A H13A 119.4
C13A C14A C15A 120.5(4)
C13A C14A H14A 119.8
C15A C14A H14A 119.8
C14A C15A C16A 119.5(4)
C14A C15A H15A 120.3
C16A C15A H15A 120.3
C17A C16A C15A 120.4(4)
C17A C16A H16A 119.8
C15A C16A H16A 119.8
C16A C17A C12A 120.9(4)
C16A C17A H17A 119.6
C12A C17A H17A 119.6
C19A C18A N4A 109.8(3)
C19A C18A H18A 125.1
N4A C18A H18A 125.1
C18A C19A N5A 106.7(3)
C18A C19A H19A 126.7
N5A C19A H19A 126.7
N4A C20A N5A 111.8(3)
N4A C20A H20A 124.1
N5A C20A H20A 124.1
N5A C21A C22A 114.0(3)
N5A C21A H21A 108.7
C22A C21A H21A 108.7
N5A C21A H21B 108.7
C22A C21A H21B 108.7
H21A C21A H21B 107.6
C23A C22A C21A 126.0(4)
C23A C22A H22A 117.0
C21A C22A H22A 117.0
C22A C23A H23A 120.0
C22A C23A H23B 120.0
H23A C23A H23B 120.0
O3B Mo2 O4B 105.68(12)
O3B Mo2 O2B 97.70(12)
O4B Mo2 O2B 105.39(12)
O3B Mo2 O1B 99.04(12)
O4B Mo2 O1B 93.83(12)
O2B Mo2 O1B 149.97(11)
O3B Mo2 N3B 93.28(12)
O4B Mo2 N3B 158.11(12)
O2B Mo2 N3B 82.27(11)
O1B Mo2 N3B 72.05(11)
O3B Mo2 N4B 170.96(12)
O4B Mo2 N4B 83.35(12)
O2B Mo2 N4B 79.90(11)
O1B Mo2 N4B 79.66(10)
N3B Mo2 N4B 77.78(11)
C1B N1B H1C 113(3)
C1B N1B H1D 122(3)
H1C N1B H1D 119(4)
C7B N2B N3B 109.5(3)
C8B N3B N2B 116.4(3)
C8B N3B Mo2 128.1(3)
N2B N3B Mo2 115.5(2)
C20B N4B C18B 104.0(4)
C20B N4B Mo2 122.7(3)
C18B N4B Mo2 133.3(3)
C20B N5B C19B 105.9(4)
C20B N5B C21B 127.1(4)
C19B N5B C21B 127.0(4)
C7B O1B Mo2 120.5(2)
C11B O2B Mo2 131.5(2)
N1B C1B C2B 119.7(4)
N1B C1B C6B 122.6(4)
C2B C1B C6B 117.7(4)
C3B C2B C1B 121.6(4)
C3B C2B H2B 119.2
C1B C2B H2B 119.2
C2B C3B C4B 120.8(5)
C2B C3B H3B 119.6
C4B C3B H3B 119.6
C5B C4B C3B 119.1(5)
C5B C4B H4B 120.5
C3B C4B H4B 120.5
C4B C5B C6B 122.4(4)
C4B C5B H5B 118.8
C6B C5B H5B 118.8
C5B C6B C1B 118.5(4)
C5B C6B C7B 118.8(4)
C1B C6B C7B 122.7(4)
N2B C7B O1B 122.3(4)
N2B C7B C6B 123.0(4)
O1B C7B C6B 114.7(3)
N3B C8B C10B 119.3(4)
N3B C8B C9B 121.1(4)
C10B C8B C9B 119.5(4)
C8B C9B H9D 109.5
C8B C9B H9E 109.5
H9D C9B H9E 109.5
C8B C9B H9F 109.5
H9D C9B H9F 109.5
H9E C9B H9F 109.5
C11B C10B C8B 128.2(4)
C11B C10B H10B 115.9
C8B C10B H10B 115.9
O2B C11B C10B 122.0(4)
O2B C11B C12B 112.2(4)
C10B C11B C12B 125.7(4)
C17B C12B C13B 118.9(4)
C17B C12B C11B 119.8(4)
C13B C12B C11B 121.3(4)
C14B C13B C12B 119.1(5)
C14B C13B H13B 120.5
C12B C13B H13B 120.5
C15B C14B C13B 120.3(5)
C15B C14B H14B 119.9
C13B C14B H14B 119.9
C16B C15B C14B 120.4(5)
C16B C15B H15B 119.8
C14B C15B H15B 119.8
C15B C16B C17B 120.3(5)
C15B C16B H16B 119.9
C17B C16B H16B 119.9
C16B C17B C12B 121.0(4)
C16B C17B H17B 119.5
C12B C17B H17B 119.5
N4B C18B C19B 110.2(4)
N4B C18B H18B 124.9
C19B C18B H18B 124.9
N5B C19B C18B 106.9(4)
N5B C19B H19B 126.5
C18B C19B H19B 126.5
N4B C20B N5B 113.0(4)
N4B C20B H20B 123.5
N5B C20B H20B 123.5
C222 C21B N5B 114.8(5)
C221 C21B N5B 114.8(5)
C221 C21B H21C 108.6
N5B C21B H21C 108.6
C221 C21B H21D 108.6
N5B C21B H21D 108.6
H21C C21B H21D 107.5
C231 C221 C21B 124.5(8)
C231 C221 H221 117.7
C21B C221 H221 117.7
C221 C231 H23C 120.0
C221 C231 H23D 120.0
H23C C231 H23D 120.0
C232 C222 C21B 145.7(19)
C232 C222 H222 107.1
C21B C222 H222 107.1
C222 C232 H23E 120.0
C222 C232 H23F 120.0
H23E C232 H23F 120.0

loop_
_geom_bond_atom_site_label_1
_geom_bond_atom_site_label_2
_geom_bond_distance
Mo1 O3A 1.700(2)
Mo1 O4A 1.706(2)
Mo1 O2A 1.943(2)
Mo1 O1A 1.994(2)
Mo1 N3A 2.239(3)
Mo1 N4A 2.366(3)
N1A C1A 1.359(5)
N1A H1A 0.859(10)
N1A H1B 0.865(10)
N2A C7A 1.297(4)
N2A N3A 1.397(4)
N3A C8A 1.298(4)
N4A C20A 1.326(4)
N4A C18A 1.372(4)
N5A C20A 1.344(4)
N5A C19A 1.366(4)
N5A C21A 1.463(4)
O1A C7A 1.334(4)
O2A C11A 1.339(4)
C1A C2A 1.410(5)
C1A C6A 1.413(5)
C2A C3A 1.366(6)
C2A H2A 0.9300
C3A C4A 1.395(5)
C3A H3A 0.9300
C4A C5A 1.372(5)
C4A H4A 0.9300
C5A C6A 1.401(5)
C5A H5A 0.9300
C6A C7A 1.473(5)
C8A C10A 1.427(5)
C8A C9A 1.500(5)
C9A H9A 0.9600
C9A H9B 0.9600
C9A H9C 0.9600
C10A C11A 1.348(5)
C10A H10A 0.9300
C11A C12A 1.484(5)
C12A C17A 1.394(5)
C12A C13A 1.403(5)
C13A C14A 1.363(5)
C13A H13A 0.9300
C14A C15A 1.378(6)
C14A H14A 0.9300
C15A C16A 1.380(6)
C15A H15A 0.9300
C16A C17A 1.373(5)
C16A H16A 0.9300
C17A H17A 0.9300
C18A C19A 1.354(5)
C18A H18A 0.9300
C19A H19A 0.9300
C20A H20A 0.9300
C21A C22A 1.487(5)
C21A H21A 0.9700
C21A H21B 0.9700
C22A C23A 1.292(6)
C22A H22A 0.9300
C23A H23A 0.9300
C23A H23B 0.9300
Mo2 O3B 1.704(3)
Mo2 O4B 1.712(3)
Mo2 O2B 1.942(3)
Mo2 O1B 1.983(2)
Mo2 N3B 2.226(3)
Mo2 N4B 2.366(3)
N1B C1B 1.348(6)
N1B H1C 0.858(10)
N1B H1D 0.855(10)
N2B C7B 1.294(5)
N2B N3B 1.400(4)
N3B C8B 1.301(5)
N4B C20B 1.306(5)
N4B C18B 1.340(5)
N5B C20B 1.323(5)
N5B C19B 1.331(6)
N5B C21B 1.465(5)
O1B C7B 1.338(4)
O2B C11B 1.336(4)
C1B C2B 1.408(6)
C1B C6B 1.422(5)
C2B C3B 1.365(6)
C2B H2B 0.9300
C3B C4B 1.383(6)
C3B H3B 0.9300
C4B C5B 1.364(6)
C4B H4B 0.9300
C5B C6B 1.401(5)
C5B H5B 0.9300
C6B C7B 1.460(5)
C8B C10B 1.439(5)
C8B C9B 1.495(5)
C9B H9D 0.9600
C9B H9E 0.9600
C9B H9F 0.9600
C10B C11B 1.353(5)
C10B H10B 0.9300
C11B C12B 1.484(5)
C12B C17B 1.384(6)
C12B C13B 1.403(5)
C13B C14B 1.395(6)
C13B H13B 0.9300
C14B C15B 1.375(7)
C14B H14B 0.9300
C15B C16B 1.363(6)
C15B H15B 0.9300
C16B C17B 1.370(5)
C16B H16B 0.9300
C17B H17B 0.9300
C18B C19B 1.344(6)
C18B H18B 0.9300
C19B H19B 0.9300
C20B H20B 0.9300
C21B C222 1.441(7)
C21B C221 1.441(7)
C21B H21C 0.9700
C21B H21D 0.9700
C221 C231 1.238(10)
C221 H221 0.9300
C231 H23C 0.9300
C231 H23D 0.9300
C222 C232 1.201(17)
C222 H222 0.9300
C232 H23E 0.9300
C232 H23F 0.9300

loop_
_geom_hbond_atom_site_label_D
_geom_hbond_atom_site_label_H
_geom_hbond_atom_site_label_A
_geom_hbond_distance_DH
_geom_hbond_distance_HA
_geom_hbond_distance_DA
_geom_hbond_angle_DHA
_geom_hbond_site_symmetry_A
N1A H1B N2A 0.865(10) 2.04(3) 2.710(4) 133(4) .
N1B H1D N2B 0.855(10) 2.13(4) 2.735(5) 128(4) .
N1A H1A O3A 0.859(10) 2.242(15) 3.076(4) 164(4) 3
N1B H1C O3B 0.858(10) 2.313(16) 3.146(4) 164(4) 3_656
